data_7039518
loop_
_publ_author_name
'Zhao, Minggang'
'Wang, Lixia'
'Li, Pangpang'
'Ma, Jianping'
'Zheng, Wenjun'

_publ_section_title
;
 1,2,4-Diazaphospholide complexes of lanthanum(iii), cerium(iii),
 neodymium(iii), praseodymium(iii), and samarium(iii): synthesis, X-ray
 structural characterization, and magnetic susceptibility studies.
;
_journal_issue 27
_journal_name_full 'Dalton transactions (Cambridge, England : 2003)'
_journal_page_first 11172
_journal_page_last 11181
_journal_paper_doi 10.1039/c6dt00696e
_journal_volume 45
_journal_year 2016
_chemical_formula_sum 'C38 H70 N6 Nd O2 P3'
_chemical_formula_weight 880.15
_chemical_name_systematic
; 
 ? 
;
_space_group_IT_number 15
_symmetry_cell_setting monoclinic
_symmetry_space_group_name_Hall '-C 2yc'
_symmetry_space_group_name_H-M 'C 1 2/c 1'
_atom_sites_solution_hydrogens geom
_atom_sites_solution_primary direct
_atom_sites_solution_secondary difmap
_audit_creation_method SHELXL-97
_audit_update_record
;
2016-04-22 deposited with the CCDC.
2016-05-27 downloaded from the CCDC.
;
_cell_angle_alpha 90.00
_cell_angle_beta 102.553(4)
_cell_angle_gamma 90.00
_cell_formula_units_Z 4
_cell_length_a 18.6636(8)
_cell_length_b 12.8610(6)
_cell_length_c 20.2165(8)
_cell_measurement_reflns_used 4351
_cell_measurement_temperature 298(2)
_cell_measurement_theta_max 28.9600
_cell_measurement_theta_min 2.9981
_cell_volume 4736.6(4)
_computing_cell_refinement 'Bruker FRAMBO'
_computing_data_collection 'Bruker FRAMBO'
_computing_data_reduction 'Bruker SAINT'
_computing_molecular_graphics 'Bruker SHELXTL'
_computing_publication_material 'Bruker SHELXTL'
_computing_structure_refinement 'SHELXL-97 (Sheldrick, 1997)'
_computing_structure_solution 'SHELXS-97 (Sheldrick, 1990)'
_diffrn_ambient_temperature 298(2)
_diffrn_detector_area_resol_mean 16.0710
_diffrn_measured_fraction_theta_full 0.998
_diffrn_measured_fraction_theta_max 0.998
_diffrn_measurement_device_type 'multiwire proportional'
_diffrn_measurement_method 'phi and omega scans'
_diffrn_radiation_monochromator graphite
_diffrn_radiation_source 'fine-focus sealed tube'
_diffrn_radiation_type MoK\a
_diffrn_radiation_wavelength 0.71073
_diffrn_reflns_av_R_equivalents 0.0464
_diffrn_reflns_av_unetI/netI 0.0544
_diffrn_reflns_limit_h_max 22
_diffrn_reflns_limit_h_min -22
_diffrn_reflns_limit_k_max 14
_diffrn_reflns_limit_k_min -15
_diffrn_reflns_limit_l_max 24
_diffrn_reflns_limit_l_min -24
_diffrn_reflns_number 10605
_diffrn_reflns_theta_full 25.68
_diffrn_reflns_theta_max 25.68
_diffrn_reflns_theta_min 3.00
_diffrn_standards_decay_% none
_diffrn_standards_interval_count 0.03
_diffrn_standards_interval_time 10
_diffrn_standards_number 12412
_exptl_absorpt_coefficient_mu 1.232
_exptl_absorpt_correction_T_max 1.00000
_exptl_absorpt_correction_T_min 0.60938
_exptl_absorpt_correction_type multi-scan
_exptl_absorpt_process_details sadabs
_exptl_crystal_colour sky-blue
_exptl_crystal_density_diffrn 1.234
_exptl_crystal_density_method 'not measured'
_exptl_crystal_description block
_exptl_crystal_F_000 1844
_exptl_crystal_size_max 0.26
_exptl_crystal_size_mid 0.21
_exptl_crystal_size_min 0.14
_refine_diff_density_max 1.193
_refine_diff_density_min -1.031
_refine_diff_density_rms 0.095
_refine_ls_extinction_method none
_refine_ls_goodness_of_fit_ref 1.060
_refine_ls_hydrogen_treatment constr
_refine_ls_matrix_type full
_refine_ls_number_parameters 330
_refine_ls_number_reflns 4499
_refine_ls_number_restraints 193
_refine_ls_restrained_S_all 1.059
_refine_ls_R_factor_all 0.0563
_refine_ls_R_factor_gt 0.0466
_refine_ls_shift/su_max 0.001
_refine_ls_shift/su_mean 0.000
_refine_ls_structure_factor_coef Fsqd
_refine_ls_weighting_details 'calc w=1/[\s^2^(Fo^2^)+(0.0607P)^2^+6.0782P] where P=(Fo^2^+2Fc^2^)/3'
_refine_ls_weighting_scheme calc
_refine_ls_wR_factor_gt 0.1105
_refine_ls_wR_factor_ref 0.1202
_reflns_number_gt 3926
_reflns_number_total 4499
_reflns_threshold_expression >2sigma(I)
_cod_data_source_file c6dt00696e2.cif
_cod_data_source_block 130309-2c
_cod_depositor_comments
;
The following automatic conversions were performed:

'_symmetry_cell_setting' value 'Monoclinic' changed to 'monoclinic'
according to
/usr/data/users/saulius/crontab/automatic-downloads/rss-feeds/RSC/lib/dictionaries/cif_core.dic
dictionary named 'cif_core.dic' version 2.4.2 from 2011-04-26.

Automatic conversion script
Id: cif_fix_values 4268 2015-11-12 08:31:59Z antanas 

 Adding full bibliography for 7039512--7039521.cif.
;
_cod_original_sg_symbol_H-M C2/c
_cod_database_code 7039518

loop_
_symmetry_equiv_pos_as_xyz
'x, y, z'
'-x, y, -z+1/2'
'x+1/2, y+1/2, z'
'-x+1/2, y+1/2, -z+1/2'
'-x, -y, -z'
'x, -y, z-1/2'
'-x+1/2, -y+1/2, -z'
'x+1/2, -y+1/2, z-1/2'

loop_
_atom_site_label
_atom_site_type_symbol
_atom_site_fract_x
_atom_site_fract_y
_atom_site_fract_z
_atom_site_U_iso_or_equiv
_atom_site_adp_type
_atom_site_occupancy
_atom_site_symmetry_multiplicity
_atom_site_calc_flag
_atom_site_refinement_flags
_atom_site_disorder_assembly
_atom_site_disorder_group
C4 C 0.8657(3) 0.2257(4) 0.9038(2) 0.0588(13) Uani 1 1 d D . .
C5 C 0.8935(3) 0.3332(4) 0.8883(2) 0.0438(11) Uani 1 1 d . A .
C6 C 0.9265(2) 0.5107(4) 0.8696(2) 0.0433(10) Uani 1 1 d . A .
C7 C 0.9395(3) 0.6259(4) 0.8624(2) 0.0557(12) Uani 1 1 d . . .
C8 C 0.8866(4) 0.6668(4) 0.7990(3) 0.0795(19) Uani 1 1 d . . .
H8A H 0.8958 0.7394 0.7934 0.119 Uiso 1 1 calc R . .
H8B H 0.8370 0.6576 0.8039 0.119 Uiso 1 1 calc R . .
H8C H 0.8939 0.6291 0.7600 0.119 Uiso 1 1 calc R . .
C9 C 0.9252(5) 0.6855(5) 0.9243(4) 0.089(2) Uani 1 1 d . . .
H9A H 0.9558 0.6578 0.9648 0.134 Uiso 1 1 calc R . .
H9B H 0.8745 0.6781 0.9265 0.134 Uiso 1 1 calc R . .
H9C H 0.9362 0.7578 0.9202 0.134 Uiso 1 1 calc R . .
C10 C 1.0189(4) 0.6458(5) 0.8588(4) 0.085(2) Uani 1 1 d . . .
H10A H 1.0314 0.6031 0.8240 0.127 Uiso 1 1 calc R . .
H10B H 1.0505 0.6293 0.9016 0.127 Uiso 1 1 calc R . .
H10C H 1.0249 0.7177 0.8484 0.127 Uiso 1 1 calc R . .
C11 C 0.9432(2) 0.0484(4) 0.7087(3) 0.0563(13) Uani 1 1 d . . .
C12 C 0.8738(8) 0.0356(9) 0.6508(7) 0.089(2) Uani 0.563(7) 1 d PDU A 1
C13 C 0.8499(7) -0.0780(9) 0.6467(7) 0.095(2) Uani 0.563(7) 1 d PDU A 1
H13A H 0.8356 -0.0972 0.6879 0.143 Uiso 0.563(7) 1 calc PR A 1
H13B H 0.8900 -0.1211 0.6406 0.143 Uiso 0.563(7) 1 calc PR A 1
H13C H 0.8091 -0.0872 0.6090 0.143 Uiso 0.563(7) 1 calc PR A 1
C14 C 0.8118(6) 0.1065(11) 0.6621(7) 0.091(2) Uani 0.563(7) 1 d PDU A 1
H14A H 0.7723 0.1048 0.6228 0.137 Uiso 0.563(7) 1 calc PR A 1
H14B H 0.8297 0.1763 0.6698 0.137 Uiso 0.563(7) 1 calc PR A 1
H14C H 0.7944 0.0827 0.7008 0.137 Uiso 0.563(7) 1 calc PR A 1
C15 C 0.8902(6) 0.0608(11) 0.5805(6) 0.098(3) Uani 0.563(7) 1 d PDU A 1
H15A H 0.8478 0.0448 0.5457 0.147 Uiso 0.563(7) 1 calc PR A 1
H15B H 0.9311 0.0199 0.5739 0.147 Uiso 0.563(7) 1 calc PR A 1
H15C H 0.9017 0.1333 0.5785 0.147 Uiso 0.563(7) 1 calc PR A 1
C16 C 1.1278(10) 0.394(2) 0.9040(5) 0.086(4) Uani 0.54(2) 1 d PDU A 3
H16A H 1.1254 0.3282 0.9269 0.103 Uiso 0.54(2) 1 calc PR A 3
H16B H 1.0916 0.4408 0.9154 0.103 Uiso 0.54(2) 1 calc PR A 3
C17 C 1.2038(7) 0.4402(19) 0.9242(8) 0.092(4) Uani 0.54(2) 1 d PDU A 3
H17A H 1.2290 0.4177 0.9690 0.111 Uiso 0.54(2) 1 calc PR A 3
H17B H 1.2025 0.5156 0.9225 0.111 Uiso 0.54(2) 1 calc PR A 3
C18 C 1.2386(9) 0.3944(17) 0.8690(8) 0.092(4) Uani 0.54(2) 1 d PDU A 3
H18A H 1.2817 0.4337 0.8647 0.110 Uiso 0.54(2) 1 calc PR A 3
H18B H 1.2526 0.3225 0.8789 0.110 Uiso 0.54(2) 1 calc PR A 3
C19 C 1.1796(7) 0.402(2) 0.8056(8) 0.089(4) Uani 0.54(2) 1 d PDU A 3
H19A H 1.1772 0.4717 0.7863 0.107 Uiso 0.54(2) 1 calc PR A 3
H19B H 1.1868 0.3521 0.7718 0.107 Uiso 0.54(2) 1 calc PR A 3
C12' C 0.8696(11) 0.0262(12) 0.6652(8) 0.090(2) Uani 0.437(7) 1 d PDU A 2
C13' C 0.8311(9) 0.1262(13) 0.6364(10) 0.091(2) Uani 0.437(7) 1 d PDU A 2
H13D H 0.8578 0.1576 0.6060 0.136 Uiso 0.437(7) 1 calc PR A 2
H13E H 0.8293 0.1734 0.6727 0.136 Uiso 0.437(7) 1 calc PR A 2
H13F H 0.7821 0.1104 0.6122 0.136 Uiso 0.437(7) 1 calc PR A 2
C14' C 0.8813(9) -0.0447(14) 0.6081(8) 0.096(2) Uani 0.437(7) 1 d PDU A 2
H14D H 0.9161 -0.0134 0.5855 0.144 Uiso 0.437(7) 1 calc PR A 2
H14E H 0.8354 -0.0545 0.5763 0.144 Uiso 0.437(7) 1 calc PR A 2
H14F H 0.8996 -0.1107 0.6265 0.144 Uiso 0.437(7) 1 calc PR A 2
C15' C 0.8173(7) -0.0248(13) 0.7051(8) 0.095(3) Uani 0.437(7) 1 d PDU A 2
H15D H 0.7701 -0.0348 0.6756 0.142 Uiso 0.437(7) 1 calc PR A 2
H15E H 0.8124 0.0196 0.7421 0.142 Uiso 0.437(7) 1 calc PR A 2
H15F H 0.8369 -0.0908 0.7225 0.142 Uiso 0.437(7) 1 calc PR A 2
C16' C 1.1167(7) 0.382(2) 0.9031(4) 0.065(4) Uani 0.46(2) 1 d PDU A 4
H16C H 1.0899 0.3229 0.9158 0.078 Uiso 0.46(2) 1 calc PR A 4
H16D H 1.0943 0.4452 0.9147 0.078 Uiso 0.46(2) 1 calc PR A 4
C17' C 1.1966(6) 0.3767(18) 0.9398(6) 0.070(4) Uani 0.46(2) 1 d PDU A 4
H17C H 1.2060 0.4256 0.9772 0.084 Uiso 0.46(2) 1 calc PR A 4
H17D H 1.2087 0.3074 0.9577 0.084 Uiso 0.46(2) 1 calc PR A 4
C18' C 1.2422(8) 0.4038(18) 0.8893(7) 0.070(4) Uani 0.46(2) 1 d PDU A 4
H18C H 1.2785 0.3504 0.8878 0.084 Uiso 0.46(2) 1 calc PR A 4
H18D H 1.2670 0.4698 0.9004 0.084 Uiso 0.46(2) 1 calc PR A 4
C19' C 1.1869(6) 0.410(2) 0.8228(7) 0.061(4) Uani 0.46(2) 1 d PDU A 4
H19C H 1.1847 0.4810 0.8059 0.074 Uiso 0.46(2) 1 calc PR A 4
H19D H 1.2021 0.3655 0.7898 0.074 Uiso 0.46(2) 1 calc PR A 4
Nd1 Nd 1.0000 0.32890(3) 0.7500 0.03637(13) Uani 1 2 d S . .
N1 N 0.94841(19) 0.4434(3) 0.82749(16) 0.0417(8) Uani 1 1 d . A .
N2 N 0.9295(2) 0.3424(3) 0.83856(18) 0.0432(9) Uani 1 1 d . A .
N3 N 0.9674(2) 0.1446(3) 0.72609(19) 0.0465(9) Uani 1 1 d . . .
O1 O 1.11497(17) 0.3789(3) 0.83129(14) 0.0549(9) Uani 1 1 d D A .
P1 P 0.88071(8) 0.45095(12) 0.92658(6) 0.0563(4) Uani 1 1 d . . .
P2 P 1.0000 -0.04958(17) 0.7500 0.0833(8) Uani 1 2 d S . .
C1 C 0.8205(9) 0.2342(10) 0.9580(7) 0.070(4) Uani 0.56(3) 1 d PDU B 5
H1A H 0.8056 0.1660 0.9689 0.105 Uiso 0.56(3) 1 calc PR B 5
H1B H 0.7779 0.2761 0.9414 0.105 Uiso 0.56(3) 1 calc PR B 5
H1C H 0.8497 0.2657 0.9980 0.105 Uiso 0.56(3) 1 calc PR B 5
C2 C 0.9188(9) 0.1381(11) 0.9004(11) 0.098(5) Uani 0.56(3) 1 d PDU B 5
H2A H 0.9669 0.1572 0.9253 0.147 Uiso 0.56(3) 1 calc PR B 5
H2B H 0.9203 0.1251 0.8540 0.147 Uiso 0.56(3) 1 calc PR B 5
H2C H 0.9030 0.0765 0.9199 0.147 Uiso 0.56(3) 1 calc PR B 5
C3 C 0.7967(7) 0.2057(13) 0.8475(6) 0.074(4) Uani 0.56(3) 1 d PDU B 5
H3A H 0.8098 0.2068 0.8041 0.110 Uiso 0.56(3) 1 calc PR B 5
H3B H 0.7609 0.2588 0.8489 0.110 Uiso 0.56(3) 1 calc PR B 5
H3C H 0.7764 0.1389 0.8544 0.110 Uiso 0.56(3) 1 calc PR B 5
C1' C 0.8522(14) 0.2247(15) 0.9757(6) 0.078(5) Uani 0.44(3) 1 d PDU B 6
H1'1 H 0.8305 0.1596 0.9838 0.117 Uiso 0.44(3) 1 calc PR B 6
H1'2 H 0.8196 0.2805 0.9807 0.117 Uiso 0.44(3) 1 calc PR B 6
H1'3 H 0.8980 0.2334 1.0077 0.117 Uiso 0.44(3) 1 calc PR B 6
C3' C 0.8248(15) 0.1739(17) 0.8383(7) 0.096(7) Uani 0.44(3) 1 d PDU B 6
H3'1 H 0.8560 0.1721 0.8063 0.145 Uiso 0.44(3) 1 calc PR B 6
H3'2 H 0.7813 0.2129 0.8196 0.145 Uiso 0.44(3) 1 calc PR B 6
H3'3 H 0.8116 0.1043 0.8479 0.145 Uiso 0.44(3) 1 calc PR B 6
C2' C 0.9341(8) 0.1586(14) 0.9288(12) 0.084(6) Uani 0.44(3) 1 d PDU B 6
H2'1 H 0.9654 0.1918 0.9669 0.126 Uiso 0.44(3) 1 calc PR B 6
H2'2 H 0.9600 0.1505 0.8930 0.126 Uiso 0.44(3) 1 calc PR B 6
H2'3 H 0.9196 0.0916 0.9422 0.126 Uiso 0.44(3) 1 calc PR B 6

loop_
_atom_site_aniso_label
_atom_site_aniso_U_11
_atom_site_aniso_U_22
_atom_site_aniso_U_33
_atom_site_aniso_U_23
_atom_site_aniso_U_13
_atom_site_aniso_U_12
C4 0.075(3) 0.052(3) 0.056(3) -0.001(2) 0.030(2) -0.013(3)
C5 0.052(3) 0.047(3) 0.033(2) 0.0035(18) 0.0109(18) -0.006(2)
C6 0.047(2) 0.045(3) 0.038(2) 0.0026(19) 0.0099(17) 0.007(2)
C7 0.069(3) 0.044(3) 0.058(3) -0.008(2) 0.021(2) -0.002(3)
C8 0.097(5) 0.051(4) 0.086(4) 0.019(3) 0.011(4) 0.008(3)
C9 0.136(6) 0.054(4) 0.088(5) -0.021(3) 0.048(4) -0.005(4)
C10 0.084(4) 0.055(4) 0.119(5) -0.012(4) 0.030(4) -0.019(3)
C11 0.044(3) 0.038(3) 0.081(3) -0.007(2) 0.000(2) -0.003(2)
C12 0.065(3) 0.073(4) 0.113(5) -0.027(3) -0.018(3) -0.006(3)
C13 0.071(4) 0.076(4) 0.119(5) -0.023(4) -0.020(3) -0.011(3)
C14 0.064(4) 0.076(4) 0.116(5) -0.025(4) -0.018(4) -0.001(3)
C15 0.076(4) 0.086(5) 0.114(5) -0.025(4) -0.018(4) -0.008(4)
C16 0.074(7) 0.113(9) 0.063(6) -0.028(6) -0.001(5) -0.003(7)
C17 0.075(6) 0.115(8) 0.076(6) -0.025(6) -0.008(5) -0.014(5)
C18 0.070(6) 0.113(8) 0.080(6) -0.022(6) -0.011(5) -0.018(5)
C19 0.066(7) 0.112(9) 0.078(7) -0.018(7) -0.009(6) -0.017(6)
C12' 0.065(3) 0.073(4) 0.114(5) -0.024(3) -0.018(3) -0.006(3)
C13' 0.066(4) 0.074(4) 0.114(5) -0.021(4) -0.021(4) -0.004(4)
C14' 0.074(4) 0.080(4) 0.116(5) -0.028(4) -0.019(3) -0.007(3)
C15' 0.068(4) 0.081(5) 0.118(5) -0.018(4) -0.017(4) -0.013(4)
C16' 0.050(6) 0.093(9) 0.042(5) -0.004(5) -0.010(4) 0.003(6)
C17' 0.054(5) 0.094(8) 0.051(5) -0.004(5) -0.015(4) -0.008(5)
C18' 0.050(5) 0.094(8) 0.053(5) -0.005(5) -0.014(4) -0.020(5)
C19' 0.040(5) 0.090(8) 0.046(6) 0.004(6) -0.008(5) -0.031(5)
Nd1 0.0415(2) 0.0324(2) 0.03518(19) 0.000 0.00819(13) 0.000
N1 0.0479(19) 0.040(2) 0.0391(18) 0.0025(16) 0.0142(15) -0.0014(17)
N2 0.049(2) 0.043(2) 0.0387(19) 0.0049(15) 0.0122(16) -0.0030(17)
N3 0.0369(19) 0.040(2) 0.057(2) -0.0051(17) -0.0020(16) 0.0016(17)
O1 0.0507(18) 0.064(2) 0.0473(17) -0.0067(16) 0.0039(14) -0.0084(17)
P1 0.0707(8) 0.0574(9) 0.0481(7) -0.0028(6) 0.0288(6) -0.0021(7)
P2 0.0637(13) 0.0312(12) 0.140(2) 0.000 -0.0111(13) 0.000
C1 0.070(4) 0.071(4) 0.070(4) 0.0036(19) 0.018(2) -0.002(2)
C2 0.099(5) 0.097(6) 0.099(6) 0.002(2) 0.022(2) -0.001(2)
C3 0.074(4) 0.071(4) 0.076(4) 0.001(2) 0.014(2) -0.003(2)
C1' 0.079(5) 0.079(5) 0.078(5) 0.002(2) 0.019(2) -0.001(2)
C3' 0.097(7) 0.096(7) 0.096(7) -0.001(2) 0.022(2) -0.002(2)
C2' 0.086(6) 0.083(6) 0.084(6) 0.001(2) 0.020(2) -0.002(2)

loop_
_atom_type_symbol
_atom_type_description
_atom_type_scat_dispersion_real
_atom_type_scat_dispersion_imag
_atom_type_scat_source
C C 0.0033 0.0016 'International Tables Vol C Tables 4.2.6.8 and 6.1.1.4'
H H 0.0000 0.0000 'International Tables Vol C Tables 4.2.6.8 and 6.1.1.4'
N N 0.0061 0.0033 'International Tables Vol C Tables 4.2.6.8 and 6.1.1.4'
O O 0.0106 0.0060 'International Tables Vol C Tables 4.2.6.8 and 6.1.1.4'
P P 0.1023 0.0942 'International Tables Vol C Tables 4.2.6.8 and 6.1.1.4'
Nd Nd -0.1943 3.0179 'International Tables Vol C Tables 4.2.6.8 and 6.1.1.4'

loop_
_geom_angle_atom_site_label_1
_geom_angle_atom_site_label_2
_geom_angle_atom_site_label_3
_geom_angle
_geom_angle_site_symmetry_1
_geom_angle_site_symmetry_3
C2 C4 C1 123.8(11) . .
C2 C4 C1' 106.4(14) . .
C1 C4 C1' 23.9(7) . .
C2 C4 C3' 81.1(10) . .
C1 C4 C3' 113.8(14) . .
C1' C4 C3' 131.7(14) . .
C2 C4 C5 114.0(8) . .
C1 C4 C5 110.3(6) . .
C1' C4 C5 109.6(8) . .
C3' C4 C5 110.1(8) . .
C2 C4 C2' 24.2(8) . .
C1 C4 C2' 110.7(12) . .
C1' C4 C2' 88.8(15) . .
C3' C4 C2' 105.2(11) . .
C5 C4 C2' 106.2(8) . .
C2 C4 C3 107.0(9) . .
C1 C4 C3 92.3(11) . .
C1' C4 C3 114.6(13) . .
C3' C4 C3 27.1(8) . .
C5 C4 C3 105.4(6) . .
C2' C4 C3 130.6(10) . .
N2 C5 C4 119.0(4) . .
N2 C5 P1 113.5(3) . .
C4 C5 P1 127.5(3) . .
N1 C6 C7 119.6(4) . .
N1 C6 P1 113.2(4) . .
C7 C6 P1 127.1(3) . .
C6 C7 C10 110.3(5) . .
C6 C7 C8 109.3(4) . .
C10 C7 C8 111.1(5) . .
C6 C7 C9 110.4(4) . .
C10 C7 C9 107.3(5) . .
C8 C7 C9 108.4(5) . .
C7 C8 H8A 109.5 . .
C7 C8 H8B 109.5 . .
H8A C8 H8B 109.5 . .
C7 C8 H8C 109.5 . .
H8A C8 H8C 109.5 . .
H8B C8 H8C 109.5 . .
C7 C9 H9A 109.5 . .
C7 C9 H9B 109.5 . .
H9A C9 H9B 109.5 . .
C7 C9 H9C 109.5 . .
H9A C9 H9C 109.5 . .
H9B C9 H9C 109.5 . .
C7 C10 H10A 109.5 . .
C7 C10 H10B 109.5 . .
H10A C10 H10B 109.5 . .
C7 C10 H10C 109.5 . .
H10A C10 H10C 109.5 . .
H10B C10 H10C 109.5 . .
N3 C11 C12' 123.3(7) . .
N3 C11 C12 118.4(6) . .
C12' C11 C12 12.6(8) . .
N3 C11 P2 114.1(3) . .
C12' C11 P2 122.2(6) . .
C12 C11 P2 127.3(5) . .
C13 C12 C14 110.9(12) . .
C13 C12 C15 105.4(12) . .
C14 C12 C15 108.6(12) . .
C13 C12 C11 109.2(9) . .
C14 C12 C11 110.9(10) . .
C15 C12 C11 111.8(10) . .
C12 C13 H13A 109.5 . .
C12 C13 H13B 109.5 . .
H13A C13 H13B 109.5 . .
C12 C13 H13C 109.5 . .
H13A C13 H13C 109.5 . .
H13B C13 H13C 109.5 . .
C12 C14 H14A 109.5 . .
C12 C14 H14B 109.5 . .
H14A C14 H14B 109.5 . .
C12 C14 H14C 109.5 . .
H14A C14 H14C 109.5 . .
H14B C14 H14C 109.5 . .
C12 C15 H15A 109.5 . .
C12 C15 H15B 109.5 . .
H15A C15 H15B 109.5 . .
C12 C15 H15C 109.5 . .
H15A C15 H15C 109.5 . .
H15B C15 H15C 109.5 . .
O1 C16 C17 105.4(9) . .
O1 C16 H16A 110.7 . .
C17 C16 H16A 110.7 . .
O1 C16 H16B 110.7 . .
C17 C16 H16B 110.7 . .
H16A C16 H16B 108.8 . .
C16 C17 C18 100.1(13) . .
C16 C17 H17A 111.8 . .
C18 C17 H17A 111.8 . .
C16 C17 H17B 111.8 . .
C18 C17 H17B 111.8 . .
H17A C17 H17B 109.5 . .
C19 C18 C17 104.4(12) . .
C19 C18 H18A 110.9 . .
C17 C18 H18A 110.9 . .
C19 C18 H18B 110.9 . .
C17 C18 H18B 110.9 . .
H18A C18 H18B 108.9 . .
O1 C19 C18 101.1(11) . .
O1 C19 H19A 111.6 . .
C18 C19 H19A 111.6 . .
O1 C19 H19B 111.6 . .
C18 C19 H19B 111.6 . .
H19A C19 H19B 109.4 . .
C11 C12' C14' 107.3(12) . .
C11 C12' C13' 111.1(13) . .
C14' C12' C13' 110.3(15) . .
C11 C12' C15' 112.4(12) . .
C14' C12' C15' 110.7(15) . .
C13' C12' C15' 105.1(15) . .
C12' C13' H13D 109.5 . .
C12' C13' H13E 109.5 . .
H13D C13' H13E 109.5 . .
C12' C13' H13F 109.5 . .
H13D C13' H13F 109.5 . .
H13E C13' H13F 109.5 . .
C12' C14' H14D 109.5 . .
C12' C14' H14E 109.5 . .
H14D C14' H14E 109.5 . .
C12' C14' H14F 109.5 . .
H14D C14' H14F 109.5 . .
H14E C14' H14F 109.5 . .
C12' C15' H15D 109.5 . .
C12' C15' H15E 109.5 . .
H15D C15' H15E 109.5 . .
C12' C15' H15F 109.5 . .
H15D C15' H15F 109.5 . .
H15E C15' H15F 109.5 . .
O1 C16' C17' 107.2(9) . .
O1 C16' H16C 110.3 . .
C17' C16' H16C 110.3 . .
O1 C16' H16D 110.3 . .
C17' C16' H16D 110.3 . .
H16C C16' H16D 108.5 . .
C18' C17' C16' 107.4(11) . .
C18' C17' H17C 110.2 . .
C16' C17' H17C 110.2 . .
C18' C17' H17D 110.2 . .
C16' C17' H17D 110.2 . .
H17C C17' H17D 108.5 . .
C17' C18' C19' 103.9(10) . .
C17' C18' H18C 111.0 . .
C19' C18' H18C 111.0 . .
C17' C18' H18D 111.0 . .
C19' C18' H18D 111.0 . .
H18C C18' H18D 109.0 . .
O1 C19' C18' 110.6(9) . .
O1 C19' H19C 109.5 . .
C18' C19' H19C 109.5 . .
O1 C19' H19D 109.5 . .
C18' C19' H19D 109.5 . .
H19C C19' H19D 108.1 . .
N2 Nd1 N2 171.84(18) 2_756 .
N2 Nd1 N3 94.22(13) 2_756 .
N2 Nd1 N3 93.61(13) . .
N2 Nd1 N3 93.61(13) 2_756 2_756
N2 Nd1 N3 94.22(13) . 2_756
N3 Nd1 N3 32.43(16) . 2_756
N2 Nd1 O1 86.63(11) 2_756 .
N2 Nd1 O1 91.27(11) . .
N3 Nd1 O1 121.18(12) . .
N3 Nd1 O1 88.76(12) 2_756 .
N2 Nd1 O1 91.27(11) 2_756 2_756
N2 Nd1 O1 86.63(11) . 2_756
N3 Nd1 O1 88.76(12) . 2_756
N3 Nd1 O1 121.18(12) 2_756 2_756
O1 Nd1 O1 150.06(18) . 2_756
N2 Nd1 N1 139.52(13) 2_756 .
N2 Nd1 N1 32.36(11) . .
N3 Nd1 N1 125.35(13) . .
N3 Nd1 N1 123.84(13) 2_756 .
O1 Nd1 N1 80.08(11) . .
O1 Nd1 N1 82.35(11) 2_756 .
N2 Nd1 N1 32.36(11) 2_756 2_756
N2 Nd1 N1 139.52(13) . 2_756
N3 Nd1 N1 123.84(13) . 2_756
N3 Nd1 N1 125.34(13) 2_756 2_756
O1 Nd1 N1 82.35(11) . 2_756
O1 Nd1 N1 80.08(11) 2_756 2_756
N1 Nd1 N1 107.51(17) . 2_756
C6 N1 N2 112.5(4) . .
C6 N1 Nd1 174.4(3) . .
N2 N1 Nd1 72.1(2) . .
C5 N2 N1 113.3(4) . .
C5 N2 Nd1 170.6(3) . .
N1 N2 Nd1 75.6(2) . .
C11 N3 N3 112.4(3) . 2_756
C11 N3 Nd1 173.8(3) . .
N3 N3 Nd1 73.79(8) 2_756 .
C19 O1 C16' 121.2(9) . .
C19 O1 C19' 14.3(10) . .
C16' O1 C19' 107.1(8) . .
C19 O1 C16 111.7(8) . .
C16' O1 C16 10.3(15) . .
C19' O1 C16 97.5(8) . .
C19 O1 Nd1 118.9(7) . .
C16' O1 Nd1 119.8(6) . .
C19' O1 Nd1 133.1(6) . .
C16 O1 Nd1 129.3(7) . .
C5 P1 C6 87.5(2) . .
C11 P2 C11 87.1(3) 2_756 .
C4 C1 H1A 109.5 . .
C4 C1 H1B 109.5 . .
H1A C1 H1B 109.5 . .
C4 C1 H1C 109.5 . .
H1A C1 H1C 109.5 . .
H1B C1 H1C 109.5 . .
C4 C2 H2A 109.5 . .
C4 C2 H2B 109.5 . .
H2A C2 H2B 109.5 . .
C4 C2 H2C 109.5 . .
H2A C2 H2C 109.5 . .
H2B C2 H2C 109.5 . .
C4 C3 H3A 109.5 . .
C4 C3 H3B 109.5 . .
H3A C3 H3B 109.5 . .
C4 C3 H3C 109.5 . .
H3A C3 H3C 109.5 . .
H3B C3 H3C 109.5 . .
C4 C1' H1'1 109.5 . .
C4 C1' H1'2 109.5 . .
H1'1 C1' H1'2 109.5 . .
C4 C1' H1'3 109.5 . .
H1'1 C1' H1'3 109.5 . .
H1'2 C1' H1'3 109.5 . .
C4 C3' H3'1 109.5 . .
C4 C3' H3'2 109.5 . .
H3'1 C3' H3'2 109.5 . .
C4 C3' H3'3 109.5 . .
H3'1 C3' H3'3 109.5 . .
H3'2 C3' H3'3 109.5 . .
C4 C2' H2'1 109.5 . .
C4 C2' H2'2 109.5 . .
H2'1 C2' H2'2 109.5 . .
C4 C2' H2'3 109.5 . .
H2'1 C2' H2'3 109.5 . .
H2'2 C2' H2'3 109.5 . .

loop_
_geom_bond_atom_site_label_1
_geom_bond_atom_site_label_2
_geom_bond_distance
_geom_bond_site_symmetry_2
C4 C2 1.513(8) .
C4 C1 1.524(7) .
C4 C1' 1.527(8) .
C4 C3' 1.530(8) .
C4 C5 1.533(7) .
C4 C2' 1.533(8) .
C4 C3 1.545(7) .
C5 N2 1.331(6) .
C5 P1 1.740(5) .
C6 N1 1.339(6) .
C6 C7 1.514(7) .
C6 P1 1.754(4) .
C7 C10 1.522(8) .
C7 C8 1.529(8) .
C7 C9 1.540(8) .
C8 H8A 0.9600 .
C8 H8B 0.9600 .
C8 H8C 0.9600 .
C9 H9A 0.9600 .
C9 H9B 0.9600 .
C9 H9C 0.9600 .
C10 H10A 0.9600 .
C10 H10B 0.9600 .
C10 H10C 0.9600 .
C11 N3 1.338(6) .
C11 C12' 1.49(2) .
C11 C12 1.554(17) .
C11 P2 1.739(5) .
C12 C13 1.524(9) .
C12 C14 1.530(9) .
C12 C15 1.550(9) .
C13 H13A 0.9600 .
C13 H13B 0.9600 .
C13 H13C 0.9600 .
C14 H14A 0.9600 .
C14 H14B 0.9600 .
C14 H14C 0.9600 .
C15 H15A 0.9600 .
C15 H15B 0.9600 .
C15 H15C 0.9600 .
C16 O1 1.451(9) .
C16 C17 1.509(9) .
C16 H16A 0.9700 .
C16 H16B 0.9700 .
C17 C18 1.525(9) .
C17 H17A 0.9700 .
C17 H17B 0.9700 .
C18 C19 1.501(9) .
C18 H18A 0.9700 .
C18 H18B 0.9700 .
C19 O1 1.445(9) .
C19 H19A 0.9700 .
C19 H19B 0.9700 .
C12' C14' 1.523(10) .
C12' C13' 1.526(10) .
C12' C15' 1.540(10) .
C13' H13D 0.9600 .
C13' H13E 0.9600 .
C13' H13F 0.9600 .
C14' H14D 0.9600 .
C14' H14E 0.9600 .
C14' H14F 0.9600 .
C15' H15D 0.9600 .
C15' H15E 0.9600 .
C15' H15F 0.9600 .
C16' O1 1.445(9) .
C16' C17' 1.517(9) .
C16' H16C 0.9700 .
C16' H16D 0.9700 .
C17' C18' 1.505(9) .
C17' H17C 0.9700 .
C17' H17D 0.9700 .
C18' C19' 1.509(8) .
C18' H18C 0.9700 .
C18' H18D 0.9700 .
C19' O1 1.447(8) .
C19' H19C 0.9700 .
C19' H19D 0.9700 .
Nd1 N2 2.448(4) 2_756
Nd1 N2 2.448(4) .
Nd1 N3 2.469(4) .
Nd1 N3 2.469(4) 2_756
Nd1 O1 2.487(3) .
Nd1 O1 2.487(3) 2_756
Nd1 N1 2.491(4) .
Nd1 N1 2.491(4) 2_756
N1 N2 1.377(5) .
N3 N3 1.379(7) 2_756
P2 C11 1.739(5) 2_756
C1 H1A 0.9600 .
C1 H1B 0.9600 .
C1 H1C 0.9600 .
C2 H2A 0.9600 .
C2 H2B 0.9600 .
C2 H2C 0.9600 .
C3 H3A 0.9600 .
C3 H3B 0.9600 .
C3 H3C 0.9600 .
C1' H1'1 0.9600 .
C1' H1'2 0.9600 .
C1' H1'3 0.9600 .
C3' H3'1 0.9600 .
C3' H3'2 0.9600 .
C3' H3'3 0.9600 .
C2' H2'1 0.9600 .
C2' H2'2 0.9600 .
C2' H2'3 0.9600 .

loop_
_geom_torsion_atom_site_label_1
_geom_torsion_atom_site_label_2
_geom_torsion_atom_site_label_3
_geom_torsion_atom_site_label_4
_geom_torsion
_geom_torsion_site_symmetry_1
_geom_torsion_site_symmetry_4
C2 C4 C5 N2 40.4(11) . .
C1 C4 C5 N2 -175.0(8) . .
C1' C4 C5 N2 159.5(11) . .
C3' C4 C5 N2 -48.6(13) . .
C2' C4 C5 N2 64.9(11) . .
C3 C4 C5 N2 -76.6(9) . .
C2 C4 C5 P1 -142.6(10) . .
C1 C4 C5 P1 2.0(9) . .
C1' C4 C5 P1 -23.4(11) . .
C3' C4 C5 P1 128.5(13) . .
C2' C4 C5 P1 -118.1(10) . .
C3 C4 C5 P1 100.4(8) . .
N1 C6 C7 C10 -49.7(6) . .
P1 C6 C7 C10 133.5(4) . .
N1 C6 C7 C8 72.8(6) . .
P1 C6 C7 C8 -104.1(5) . .
N1 C6 C7 C9 -168.1(5) . .
P1 C6 C7 C9 15.1(7) . .
N3 C11 C12 C13 -171.8(9) . .
C12' C11 C12 C13 -55(4) . .
P2 C11 C12 C13 14.8(13) . .
N3 C11 C12 C14 -49.3(12) . .
C12' C11 C12 C14 67(4) . .
P2 C11 C12 C14 137.3(8) . .
N3 C11 C12 C15 72.0(10) . .
C12' C11 C12 C15 -172(4) . .
P2 C11 C12 C15 -101.4(9) . .
O1 C16 C17 C18 -28(2) . .
C16 C17 C18 C19 41(2) . .
C17 C18 C19 O1 -37.8(19) . .
N3 C11 C12' C14' 128.1(11) . .
C12 C11 C12' C14' 57(4) . .
P2 C11 C12' C14' -60.3(14) . .
N3 C11 C12' C13' 7.5(16) . .
C12 C11 C12' C13' -63(4) . .
P2 C11 C12' C13' 179.0(10) . .
N3 C11 C12' C15' -109.9(12) . .
C12 C11 C12' C15' 179(5) . .
P2 C11 C12' C15' 61.6(13) . .
O1 C16' C17' C18' 17(3) . .
C16' C17' C18' C19' -7(2) . .
C17' C18' C19' O1 -6(2) . .
C7 C6 N1 N2 -177.0(4) . .
P1 C6 N1 N2 0.2(5) . .
C7 C6 N1 Nd1 39(3) . .
P1 C6 N1 Nd1 -143(3) . .
N2 Nd1 N1 C6 -37(3) 2_756 .
N2 Nd1 N1 C6 145(3) . .
N3 Nd1 N1 C6 158(3) . .
N3 Nd1 N1 C6 118(3) 2_756 .
O1 Nd1 N1 C6 36(3) . .
O1 Nd1 N1 C6 -119(3) 2_756 .
N1 Nd1 N1 C6 -42(3) 2_756 .
N2 Nd1 N1 N2 178.73(5) 2_756 .
N3 Nd1 N1 N2 12.8(3) . .
N3 Nd1 N1 N2 -26.8(3) 2_756 .
O1 Nd1 N1 N2 -108.5(2) . .
O1 Nd1 N1 N2 95.8(2) 2_756 .
N1 Nd1 N1 N2 172.8(3) 2_756 .
C4 C5 N2 N1 177.0(4) . .
P1 C5 N2 N1 -0.5(5) . .
C4 C5 N2 Nd1 -23(2) . .
P1 C5 N2 Nd1 159.7(17) . .
C6 N1 N2 C5 0.2(5) . .
Nd1 N1 N2 C5 176.7(4) . .
C6 N1 N2 Nd1 -176.5(3) . .
N2 Nd1 N2 C5 -167.1(19) 2_756 .
N3 Nd1 N2 C5 29.2(19) . .
N3 Nd1 N2 C5 -3.3(19) 2_756 .
O1 Nd1 N2 C5 -92.2(19) . .
O1 Nd1 N2 C5 117.7(19) 2_756 .
N1 Nd1 N2 C5 -161(2) . .
N1 Nd1 N2 C5 -171.8(18) 2_756 .
N2 Nd1 N2 N1 -5.8(2) 2_756 .
N3 Nd1 N2 N1 -169.6(2) . .
N3 Nd1 N2 N1 157.9(2) 2_756 .
O1 Nd1 N2 N1 69.1(2) . .
O1 Nd1 N2 N1 -81.0(2) 2_756 .
N1 Nd1 N2 N1 -10.6(4) 2_756 .
C12' C11 N3 N3 171.6(8) . 2_756
C12 C11 N3 N3 -174.8(7) . 2_756
P2 C11 N3 N3 -0.6(7) . 2_756
C12' C11 N3 Nd1 -5(4) . .
C12 C11 N3 Nd1 8(4) . .
P2 C11 N3 Nd1 -177(3) . .
N2 Nd1 N3 C11 -93(3) 2_756 .
N2 Nd1 N3 C11 85(3) . .
N3 Nd1 N3 C11 177(4) 2_756 .
O1 Nd1 N3 C11 178(100) . .
O1 Nd1 N3 C11 -2(3) 2_756 .
N1 Nd1 N3 C11 78(3) . .
N1 Nd1 N3 C11 -79(3) 2_756 .
N2 Nd1 N3 N3 90.1(3) 2_756 2_756
N2 Nd1 N3 N3 -92.2(3) . 2_756
O1 Nd1 N3 N3 1.5(4) . 2_756
O1 Nd1 N3 N3 -178.7(3) 2_756 2_756
N1 Nd1 N3 N3 -99.0(3) . 2_756
N1 Nd1 N3 N3 104.1(3) 2_756 2_756
C18 C19 O1 C16' 16(2) . .
C18 C19 O1 C19' 25(7) . .
C18 C19 O1 C16 20(2) . .
C18 C19 O1 Nd1 -162.9(9) . .
C17' C16' O1 C19 -18(3) . .
C17' C16' O1 C19' -20(2) . .
C17' C16' O1 C16 -41(11) . .
C17' C16' O1 Nd1 160.6(13) . .
C18' C19' O1 C19 -155(9) . .
C18' C19' O1 C16' 16(2) . .
C18' C19' O1 C16 20(2) . .
C18' C19' O1 Nd1 -164.7(9) . .
C17 C16 O1 C19 6(2) . .
C17 C16 O1 C16' 165(14) . .
C17 C16 O1 C19' 4(2) . .
C17 C16 O1 Nd1 -171.0(11) . .
N2 Nd1 O1 C19 2.4(13) 2_756 .
N2 Nd1 O1 C19 -169.7(13) . .
N3 Nd1 O1 C19 95.3(13) . .
N3 Nd1 O1 C19 96.1(13) 2_756 .
O1 Nd1 O1 C19 -84.3(13) 2_756 .
N1 Nd1 O1 C19 -139.2(13) . .
N1 Nd1 O1 C19 -29.8(13) 2_756 .
N2 Nd1 O1 C16' -176.2(14) 2_756 .
N2 Nd1 O1 C16' 11.7(14) . .
N3 Nd1 O1 C16' -83.3(14) . .
N3 Nd1 O1 C16' -82.5(14) 2_756 .
O1 Nd1 O1 C16' 97.1(14) 2_756 .
N1 Nd1 O1 C16' 42.2(14) . .
N1 Nd1 O1 C16' 151.6(14) 2_756 .
N2 Nd1 O1 C19' 5.0(15) 2_756 .
N2 Nd1 O1 C19' -167.1(15) . .
N3 Nd1 O1 C19' 97.9(15) . .
N3 Nd1 O1 C19' 98.7(15) 2_756 .
O1 Nd1 O1 C19' -81.6(15) 2_756 .
N1 Nd1 O1 C19' -136.6(15) . .
N1 Nd1 O1 C19' -27.2(15) 2_756 .
N2 Nd1 O1 C16 179.0(17) 2_756 .
N2 Nd1 O1 C16 6.9(17) . .
N3 Nd1 O1 C16 -88.1(17) . .
N3 Nd1 O1 C16 -87.3(17) 2_756 .
O1 Nd1 O1 C16 92.3(17) 2_756 .
N1 Nd1 O1 C16 37.4(17) . .
N1 Nd1 O1 C16 146.7(17) 2_756 .
N2 C5 P1 C6 0.5(4) . .
C4 C5 P1 C6 -176.7(4) . .
N1 C6 P1 C5 -0.4(3) . .
C7 C6 P1 C5 176.6(4) . .
N3 C11 P2 C11 0.2(2) . 2_756
C12' C11 P2 C11 -172.0(9) . 2_756
C12 C11 P2 C11 173.9(8) . 2_756
